data_1526685
loop_
_publ_author_name
'Kobayashi, H.'
'Yamamoto, Y.'
'Uebou, Y.'
'Kageyama, H.'
'Tabuchi, M.'
'Tamaki, J.'
'Matsuoka, M.'
'Sukeshini, A.M.'

_publ_section_title
;
 Synthesis, structures and charge-discharge characteristics of the layered
 oxide, Li1.8 Ir0.6 Fe0.6 O3
;
_journal_name_full 'Electrochemical Society Proceedings'
_journal_page_first 254
_journal_page_last 264
_journal_volume 99
_journal_year 2000
_chemical_formula_sum 'Fe0.6 Ir0.6 Li1.8 O3'
_chemical_name_systematic 'Li1.8 Ir0.6 Fe0.6 O3'
_space_group_IT_number 166
_symmetry_space_group_name_Hall '-R 3 2"'
_symmetry_space_group_name_H-M 'R -3 m :H'
_cell_angle_alpha 90
_cell_angle_beta 90
_cell_angle_gamma 120
_cell_formula_units_Z 2
_cell_length_a 2.9302
_cell_length_b 2.9302
_cell_length_c 14.5395
_cell_volume 108.112
_citation_journal_id_ASTM PESODO
_cod_data_source_file Kobayashi_PESODO_2000_383.cif
_cod_data_source_block Fe0.6Ir0.6Li1.8O3
_cod_original_cell_volume 108.1122
_cod_database_code 1526685

loop_
_symmetry_equiv_pos_as_xyz
x,y,z
-y,x-y,z
-x+y,-x,z
y,x,-z
-x,-x+y,-z
x-y,-y,-z
-x,-y,-z
y,-x+y,-z
x-y,x,-z
-y,-x,z
x,x-y,z
-x+y,y,z
x+2/3,y+1/3,z+1/3
-y+2/3,x-y+1/3,z+1/3
-x+y+2/3,-x+1/3,z+1/3
y+2/3,x+1/3,-z+1/3
-x+2/3,-x+y+1/3,-z+1/3
x-y+2/3,-y+1/3,-z+1/3
-x+2/3,-y+1/3,-z+1/3
y+2/3,-x+y+1/3,-z+1/3
x-y+2/3,x+1/3,-z+1/3
-y+2/3,-x+1/3,z+1/3
x+2/3,x-y+1/3,z+1/3
-x+y+2/3,y+1/3,z+1/3
x+1/3,y+2/3,z+2/3
-y+1/3,x-y+2/3,z+2/3
-x+y+1/3,-x+2/3,z+2/3
y+1/3,x+2/3,-z+2/3
-x+1/3,-x+y+2/3,-z+2/3
x-y+1/3,-y+2/3,-z+2/3
-x+1/3,-y+2/3,-z+2/3
y+1/3,-x+y+2/3,-z+2/3
x-y+1/3,x+2/3,-z+2/3
-y+1/3,-x+2/3,z+2/3
x+1/3,x-y+2/3,z+2/3
-x+y+1/3,y+2/3,z+2/3

loop_
_atom_site_label
_atom_site_type_symbol
_atom_site_fract_x
_atom_site_fract_y
_atom_site_fract_z
_atom_site_occupancy
_atom_site_U_iso_or_equiv
O1 O-2 0 0 0.2446 1 0.0
Ir1 Ir+4 0 0 0.5 0.4 0.0
Li1 Li+1 0 0 0.5 0.2 0.0
Li2 Li+1 0 0 0 1 0.0
Fe1 Fe+3 0 0 0.5 0.4 0.0
